data_1565823
loop_
_publ_author_name
'Dishman, Sarah N.'
'Laconsay, Croix J.'
'Fettinger, James C.'
'Tantillo, Dean J.'
'Shaw, Jared T.'

_publ_section_title
;
 Divergent stereochemical outcomes in the insertion of donor/donor
 carbenes into the C--H bonds of stereogenic centers
;
_journal_issue 4
_journal_name_full 'Chemical Science'
_journal_page_first 1030
_journal_page_last 1036
_journal_paper_doi 10.1039/D1SC04622E
_journal_volume 13
_journal_year 2022
_chemical_absolute_configuration ad
_chemical_formula_moiety 'C33 H27 N O3'
_chemical_formula_sum 'C33 H27 N O3'
_chemical_formula_weight 485.55
_chemical_name_systematic 1-hydroxy-N-(4-((2R,3S)-2-methyl-2-phenyl-2,3-dihydrobenzofurna-3-yl)benzyl)-2-napthamide
_space_group_crystal_system triclinic
_space_group_IT_number 1
_space_group_name_Hall 'P 1'
_space_group_name_H-M_alt 'P 1'
_atom_sites_solution_hydrogens difmap
_audit_creation_method SHELXL-2018/3
_audit_update_record
;
2021-07-12 deposited with the CCDC.	2021-12-20 downloaded from the CCDC.
;
_cell_angle_alpha 85.4422(16)
_cell_angle_beta 85.4490(17)
_cell_angle_gamma 86.8128(17)
_cell_formula_units_Z 2
_cell_length_a 6.3151(4)
_cell_length_b 11.1980(7)
_cell_length_c 17.7567(10)
_cell_measurement_reflns_used 9992
_cell_measurement_temperature 90(2)
_cell_measurement_theta_max 69.49
_cell_measurement_theta_min 3.97
_cell_volume 1246.24(13)
_computing_cell_refinement 'SAINT (8.38a) (Bruker, 2017)'
_computing_data_collection 'Apex2 (2014.9-1) (Bruker, 2014)'
_computing_data_reduction 'SAINT (8.38a) (Bruker, 2017)'
_computing_molecular_graphics 'Bruker SHELXTL'
_computing_publication_material 'Bruker SHELXTL'
_computing_structure_refinement 'SHELXL-2018/3 (Sheldrick, 2018)'
_computing_structure_solution 'SHELXT (Sheldrick, 2014)'
_diffrn_ambient_temperature 90(2)
_diffrn_measured_fraction_theta_full 0.956
_diffrn_measured_fraction_theta_max 0.939
_diffrn_measurement_device_type 'Bruker APEX-II CCD'
_diffrn_measurement_method '\f and \w scans'
_diffrn_radiation_type CuK\a
_diffrn_radiation_wavelength 1.54178
_diffrn_reflns_av_R_equivalents 0.0229
_diffrn_reflns_av_unetI/netI 0.0256
_diffrn_reflns_Laue_measured_fraction_full 0.956
_diffrn_reflns_Laue_measured_fraction_max 0.939
_diffrn_reflns_limit_h_max 6
_diffrn_reflns_limit_h_min -7
_diffrn_reflns_limit_k_max 13
_diffrn_reflns_limit_k_min -13
_diffrn_reflns_limit_l_max 21
_diffrn_reflns_limit_l_min -21
_diffrn_reflns_number 20993
_diffrn_reflns_point_group_measured_fraction_full 0.909
_diffrn_reflns_point_group_measured_fraction_max 0.887
_diffrn_reflns_theta_full 67.679
_diffrn_reflns_theta_max 69.434
_diffrn_reflns_theta_min 2.503
_exptl_absorpt_coefficient_mu 0.653
_exptl_absorpt_correction_T_max 0.8692
_exptl_absorpt_correction_T_min 0.7714
_exptl_absorpt_correction_type multi-scan
_exptl_absorpt_process_details 'SADABS 2016/2 (Sheldrick, 2016)'
_exptl_crystal_colour Colorless
_exptl_crystal_density_diffrn 1.294
_exptl_crystal_description Block
_exptl_crystal_F_000 512
_exptl_crystal_size_max 0.491
_exptl_crystal_size_mid 0.283
_exptl_crystal_size_min 0.110
_refine_diff_density_max 0.149
_refine_diff_density_min -0.168
_refine_diff_density_rms 0.030
_refine_ls_abs_structure_details
; 
 Flack x determined using 3857 quotients [(I+)-(I-)]/[(I+)+(I-)] 
 (Parsons, Flack and Wagner, Acta Cryst. B69 (2013) 249-259). 
;
_refine_ls_abs_structure_Flack 0.05(8)
_refine_ls_extinction_method none
_refine_ls_goodness_of_fit_ref 1.013
_refine_ls_hydrogen_treatment refall
_refine_ls_matrix_type full
_refine_ls_number_parameters 883
_refine_ls_number_reflns 8303
_refine_ls_number_restraints 3
_refine_ls_restrained_S_all 1.013
_refine_ls_R_factor_all 0.0290
_refine_ls_R_factor_gt 0.0289
_refine_ls_shift/su_max 0.000
_refine_ls_shift/su_mean 0.000
_refine_ls_structure_factor_coef Fsqd
_refine_ls_weighting_details 'w=1/[\s^2^(Fo^2^)+(0.0585P)^2^+0.1182P] where P=(Fo^2^+2Fc^2^)/3'
_refine_ls_weighting_scheme calc
_refine_ls_wR_factor_gt 0.0778
_refine_ls_wR_factor_ref 0.0778
_reflns_Friedel_coverage 0.888
_reflns_Friedel_fraction_full 0.862
_reflns_Friedel_fraction_max 0.834
_reflns_number_gt 8280
_reflns_number_total 8303
_reflns_threshold_expression 'I > 2\s(I)'
_cod_data_source_file d1sc04622e2.cif
_cod_data_source_block JF2920F
_cod_depositor_comments
;
The following automatic conversions were performed:

data item '_chemical_absolute_configuration' value 'AD' was changed
to 'ad' in accordance with the
/home/data/users/saulius/crontab/automatic-downloads/rss-feeds/RSC/lib/dictionaries/cif_core.dic
dictionary named 'cif_core.dic' version 2.4.2 last updated on
2011-04-26.

data item '_exptl_absorpt_correction_type' value 'Multi-scan' was
changed to 'multi-scan' in accordance with the
/home/data/users/saulius/crontab/automatic-downloads/rss-feeds/RSC/lib/dictionaries/cif_core.dic
dictionary named 'cif_core.dic' version 2.4.2 last updated on
2011-04-26.

Automatic conversion script
Id: cif_fix_values 7556 2019-12-06 15:28:31Z antanas 

 Adding full bibliography for 1565821--1565823.cif.
;
_cod_database_code 1565823
_shelx_shelxl_version_number 2018/3
_shelx_space_group_comment
; 
The symmetry employed for this shelxl refinement is uniquely defined 
by the following loop, which should always be used as a source of 
symmetry information in preference to the above space-group names. 
They are only intended as comments. 
;
_shelx_estimated_absorpt_t_min 0.740
_shelx_estimated_absorpt_t_max 0.932

loop_
_space_group_symop_operation_xyz
'x, y, z'

loop_
_atom_site_label
_atom_site_type_symbol
_atom_site_fract_x
_atom_site_fract_y
_atom_site_fract_z
_atom_site_U_iso_or_equiv
_atom_site_adp_type
_atom_site_occupancy
_atom_site_site_symmetry_order
_atom_site_calc_flag
_atom_site_refinement_flags_posn
_atom_site_refinement_flags_adp
_atom_site_refinement_flags_occupancy
_atom_site_disorder_assembly
_atom_site_disorder_group
C1 C 0.9249(4) 0.29140(19) 0.92069(11) 0.0278(4) Uani 1 1 d . . . . .
O1 O 1.1134(3) 0.24106(14) 0.95709(9) 0.0354(4) Uani 1 1 d . . . . .
C2 C 0.8885(4) 0.20479(18) 0.85591(11) 0.0263(4) Uani 1 1 d . . . . .
H2 H 0.742(4) 0.176(2) 0.8672(14) 0.025(6) Uiso 1 1 d . . . . .
C3 C 1.0528(4) 0.10485(18) 0.87164(11) 0.0268(4) Uani 1 1 d . . . . .
C4 C 1.1002(4) -0.00181(19) 0.83742(12) 0.0329(5) Uani 1 1 d . . . . .
H4 H 1.016(4) -0.023(2) 0.7939(16) 0.031(6) Uiso 1 1 d . . . . .
C5 C 1.2670(4) -0.0776(2) 0.86246(13) 0.0367(5) Uani 1 1 d . . . . .
H5 H 1.305(5) -0.152(3) 0.839(2) 0.052(9) Uiso 1 1 d . . . . .
C6 C 1.3829(4) -0.0479(2) 0.92100(13) 0.0349(5) Uani 1 1 d . . . . .
H6 H 1.497(5) -0.106(3) 0.9396(16) 0.036(7) Uiso 1 1 d . . . . .
C7 C 1.3367(4) 0.05838(19) 0.95573(13) 0.0333(5) Uani 1 1 d . . . . .
H7 H 1.424(5) 0.082(3) 0.9955(18) 0.045(8) Uiso 1 1 d . . . . .
C8 C 1.1721(4) 0.13279(19) 0.92941(12) 0.0295(4) Uani 1 1 d . . . . .
C9 C 0.9747(4) 0.41753(19) 0.89002(11) 0.0302(5) Uani 1 1 d . . . . .
C10 C 1.1788(5) 0.4427(2) 0.86035(13) 0.0414(6) Uani 1 1 d . . . . .
H10 H 1.289(6) 0.377(3) 0.867(2) 0.051(9) Uiso 1 1 d . . . . .
C11 C 1.2211(7) 0.5542(3) 0.82450(16) 0.0625(10) Uani 1 1 d . . . . .
H11 H 1.375(8) 0.569(5) 0.802(3) 0.093(15) Uiso 1 1 d . . . . .
C12 C 1.0633(7) 0.6421(3) 0.81749(18) 0.0694(12) Uani 1 1 d . . . . .
H12 H 1.089(7) 0.722(4) 0.792(2) 0.071(11) Uiso 1 1 d . . . . .
C13 C 0.8599(7) 0.6204(3) 0.84861(18) 0.0633(10) Uani 1 1 d . . . . .
H13 H 0.735(7) 0.680(4) 0.845(2) 0.069(11) Uiso 1 1 d . . . . .
C14 C 0.8143(5) 0.5082(2) 0.88471(14) 0.0413(6) Uani 1 1 d . . . . .
H14 H 0.671(5) 0.489(3) 0.9062(17) 0.037(7) Uiso 1 1 d . . . . .
C15 C 0.7408(4) 0.2861(2) 0.98130(13) 0.0383(5) Uani 1 1 d . . . . .
H15A H 0.731(5) 0.202(3) 1.0030(19) 0.045(8) Uiso 1 1 d . . . . .
H15B H 0.604(6) 0.314(3) 0.957(2) 0.050(9) Uiso 1 1 d . . . . .
H15C H 0.765(5) 0.336(3) 1.024(2) 0.047(8) Uiso 1 1 d . . . . .
C16 C 0.9057(3) 0.26360(18) 0.77591(11) 0.0252(4) Uani 1 1 d . . . . .
C17 C 0.7281(4) 0.32513(19) 0.74679(12) 0.0289(4) Uani 1 1 d . . . . .
H17 H 0.586(5) 0.326(2) 0.7790(16) 0.034(7) Uiso 1 1 d . . . . .
C18 C 0.7417(4) 0.38819(18) 0.67614(12) 0.0296(4) Uani 1 1 d . . . . .
H18 H 0.616(5) 0.438(3) 0.6563(16) 0.035(7) Uiso 1 1 d . . . . .
C19 C 0.9333(3) 0.39098(17) 0.63206(11) 0.0255(4) Uani 1 1 d . . . . .
C20 C 1.1099(3) 0.32713(18) 0.66016(11) 0.0259(4) Uani 1 1 d . . . . .
H20 H 1.240(5) 0.325(2) 0.6274(16) 0.034(7) Uiso 1 1 d . . . . .
C21 C 1.0960(3) 0.26487(18) 0.73072(11) 0.0266(4) Uani 1 1 d . . . . .
H21 H 1.215(4) 0.219(2) 0.7491(15) 0.027(6) Uiso 1 1 d . . . . .
C22 C 0.9589(4) 0.46335(18) 0.55656(12) 0.0280(4) Uani 1 1 d . . . . .
H22A H 0.984(5) 0.550(3) 0.5650(16) 0.034(7) Uiso 1 1 d . . . . .
H22B H 1.087(4) 0.430(2) 0.5282(14) 0.023(6) Uiso 1 1 d . . . . .
N22 N 0.7764(3) 0.46432(15) 0.51099(9) 0.0255(4) Uani 1 1 d . . . . .
H22 H 0.703(5) 0.535(3) 0.5023(16) 0.035(7) Uiso 1 1 d . . . . .
C23 C 0.7299(3) 0.36516(16) 0.47966(10) 0.0225(4) Uani 1 1 d . . . . .
O23 O 0.8430(2) 0.27041(12) 0.49076(8) 0.0267(3) Uani 1 1 d . . . . .
C24 C 0.5454(3) 0.36676(17) 0.43354(10) 0.0231(4) Uani 1 1 d . . . . .
C25 C 0.4915(3) 0.25894(16) 0.40735(10) 0.0223(4) Uani 1 1 d . . . . .
O25 O 0.6097(2) 0.15635(12) 0.42089(8) 0.0266(3) Uani 1 1 d . . . . .
H25A H 0.723(6) 0.181(3) 0.4493(19) 0.047(8) Uiso 1 1 d . . . . .
C26 C 0.3082(3) 0.25406(18) 0.36596(11) 0.0240(4) Uani 1 1 d . . . . .
C27 C 0.2426(3) 0.14484(19) 0.34215(12) 0.0270(4) Uani 1 1 d . . . . .
H27 H 0.330(5) 0.075(3) 0.3533(17) 0.040(7) Uiso 1 1 d . . . . .
C28 C 0.0624(4) 0.14300(19) 0.30445(12) 0.0302(4) Uani 1 1 d . . . . .
H28 H 0.021(5) 0.069(3) 0.2883(17) 0.036(7) Uiso 1 1 d . . . . .
C29 C -0.0587(4) 0.2502(2) 0.28723(12) 0.0299(4) Uani 1 1 d . . . . .
H29 H -0.188(4) 0.250(2) 0.2611(15) 0.025(6) Uiso 1 1 d . . . . .
C30 C 0.0037(4) 0.35711(19) 0.30846(11) 0.0287(4) Uani 1 1 d . . . . .
H30 H -0.088(4) 0.432(2) 0.2956(15) 0.029(6) Uiso 1 1 d . . . . .
C31 C 0.1863(3) 0.36196(18) 0.34901(10) 0.0241(4) Uani 1 1 d . . . . .
C32 C 0.2494(4) 0.47175(18) 0.37336(11) 0.0274(4) Uani 1 1 d . . . . .
H32 H 0.169(5) 0.546(2) 0.3610(16) 0.032(6) Uiso 1 1 d . . . . .
C33 C 0.4210(3) 0.47344(17) 0.41471(11) 0.0255(4) Uani 1 1 d . . . . .
H33 H 0.461(5) 0.547(3) 0.4329(16) 0.033(7) Uiso 1 1 d . . . . .
C41 C 0.7684(3) 0.74824(18) 0.07096(11) 0.0252(4) Uani 1 1 d . . . . .
O41 O 0.6018(2) 0.70578(13) 0.02773(8) 0.0274(3) Uani 1 1 d . . . . .
C42 C 0.7997(3) 0.64681(18) 0.13803(11) 0.0249(4) Uani 1 1 d . . . . .
H42 H 0.942(4) 0.603(2) 0.1230(14) 0.022(6) Uiso 1 1 d . . . . .
C43 C 0.6206(3) 0.56709(17) 0.13018(11) 0.0248(4) Uani 1 1 d . . . . .
C44 C 0.5464(4) 0.46806(18) 0.17489(12) 0.0290(4) Uani 1 1 d . . . . .
H44 H 0.606(4) 0.446(2) 0.2253(15) 0.026(6) Uiso 1 1 d . . . . .
C45 C 0.3831(4) 0.40545(19) 0.15042(13) 0.0323(5) Uani 1 1 d . . . . .
H45 H 0.333(5) 0.338(3) 0.1813(16) 0.033(7) Uiso 1 1 d . . . . .
C46 C 0.2978(4) 0.4401(2) 0.08176(13) 0.0321(5) Uani 1 1 d . . . . .
H46 H 0.181(5) 0.393(3) 0.0636(18) 0.046(8) Uiso 1 1 d . . . . .
C47 C 0.3673(4) 0.54022(18) 0.03727(12) 0.0288(4) Uani 1 1 d . . . . .
H47 H 0.308(5) 0.565(3) -0.0107(17) 0.036(7) Uiso 1 1 d . . . . .
C48 C 0.5253(3) 0.60333(18) 0.06392(11) 0.0253(4) Uani 1 1 d . . . . .
C49 C 0.6903(3) 0.86746(17) 0.10006(10) 0.0250(4) Uani 1 1 d . . . . .
C50 C 0.4786(4) 0.88646(19) 0.12609(12) 0.0295(4) Uani 1 1 d . . . . .
H50 H 0.376(4) 0.827(2) 0.1202(14) 0.024(6) Uiso 1 1 d . . . . .
C51 C 0.4097(4) 0.9901(2) 0.16045(13) 0.0360(5) Uani 1 1 d . . . . .
H51 H 0.261(5) 0.998(3) 0.1779(17) 0.039(7) Uiso 1 1 d . . . . .
C52 C 0.5519(5) 1.0769(2) 0.16835(14) 0.0402(6) Uani 1 1 d . . . . .
H52 H 0.509(6) 1.148(4) 0.193(2) 0.066(11) Uiso 1 1 d . . . . .
C53 C 0.7612(4) 1.0608(2) 0.14070(13) 0.0383(5) Uani 1 1 d . . . . .
H53 H 0.870(5) 1.125(3) 0.1462(18) 0.046(8) Uiso 1 1 d . . . . .
C54 C 0.8309(4) 0.9567(2) 0.10720(12) 0.0316(5) Uani 1 1 d . . . . .
H54 H 0.984(5) 0.946(3) 0.0851(17) 0.039(7) Uiso 1 1 d . . . . .
C55 C 0.9642(4) 0.7565(2) 0.01609(12) 0.0325(5) Uani 1 1 d . . . . .
H55A H 0.987(4) 0.678(3) -0.0022(16) 0.031(6) Uiso 1 1 d . . . . .
H55B H 1.094(5) 0.772(3) 0.0445(18) 0.047(8) Uiso 1 1 d . . . . .
H55C H 0.940(4) 0.822(2) -0.0234(16) 0.032(6) Uiso 1 1 d . . . . .
C56 C 0.8128(3) 0.69309(16) 0.21556(11) 0.0231(4) Uani 1 1 d . . . . .
C57 C 0.6341(3) 0.70651(18) 0.26570(11) 0.0250(4) Uani 1 1 d . . . . .
H57 H 0.499(5) 0.680(2) 0.2517(16) 0.035(7) Uiso 1 1 d . . . . .
C58 C 0.6468(3) 0.75412(18) 0.33491(12) 0.0264(4) Uani 1 1 d . . . . .
H58 H 0.519(5) 0.767(2) 0.3685(16) 0.031(6) Uiso 1 1 d . . . . .
C59 C 0.8392(3) 0.78974(16) 0.35642(11) 0.0244(4) Uani 1 1 d . . . . .
C60 C 1.0192(3) 0.77628(17) 0.30632(12) 0.0259(4) Uani 1 1 d . . . . .
H60 H 1.156(5) 0.803(2) 0.3210(15) 0.033(7) Uiso 1 1 d . . . . .
C61 C 1.0061(3) 0.72751(17) 0.23737(11) 0.0257(4) Uani 1 1 d . . . . .
H61 H 1.135(5) 0.714(3) 0.2033(17) 0.037(7) Uiso 1 1 d . . . . .
C62 C 0.8598(4) 0.83663(19) 0.43318(12) 0.0276(4) Uani 1 1 d . . . . .
H62A H 0.909(4) 0.777(2) 0.4658(14) 0.017(5) Uiso 1 1 d . . . . .
H62B H 0.963(4) 0.902(2) 0.4287(14) 0.026(6) Uiso 1 1 d . . . . .
N62 N 0.6601(3) 0.88425(15) 0.46887(10) 0.0260(4) Uani 1 1 d . . . . .
H62 H 0.618(4) 0.959(3) 0.4581(15) 0.026(6) Uiso 1 1 d . . . . .
C63 C 0.5270(3) 0.81520(17) 0.51334(11) 0.0246(4) Uani 1 1 d . . . . .
O63 O 0.5682(3) 0.70398(12) 0.52362(8) 0.0289(3) Uani 1 1 d . . . . .
C64 C 0.3315(3) 0.87236(17) 0.54858(11) 0.0244(4) Uani 1 1 d . . . . .
C65 C 0.1884(3) 0.80180(17) 0.59327(11) 0.0252(4) Uani 1 1 d . . . . .
O65 O 0.2253(3) 0.68268(12) 0.60819(9) 0.0317(3) Uani 1 1 d . . . . .
H65A H 0.354(5) 0.669(3) 0.5803(19) 0.042(8) Uiso 1 1 d . . . . .
C66 C -0.0059(4) 0.85305(19) 0.62606(11) 0.0272(4) Uani 1 1 d . . . . .
C67 C -0.1594(4) 0.7820(2) 0.66807(12) 0.0327(5) Uani 1 1 d . . . . .
H67 H -0.127(5) 0.694(3) 0.6763(16) 0.037(7) Uiso 1 1 d . . . . .
C68 C -0.3440(4) 0.8348(2) 0.69833(13) 0.0378(5) Uani 1 1 d . . . . .
H68 H -0.447(5) 0.786(3) 0.7257(17) 0.039(7) Uiso 1 1 d . . . . .
C69 C -0.3835(4) 0.9599(2) 0.68888(13) 0.0374(5) Uani 1 1 d . . . . .
H69 H -0.525(5) 0.990(3) 0.7104(18) 0.044(8) Uiso 1 1 d . . . . .
C70 C -0.2393(4) 1.0305(2) 0.64799(12) 0.0333(5) Uani 1 1 d . . . . .
H70 H -0.268(4) 1.119(3) 0.6408(16) 0.032(6) Uiso 1 1 d . . . . .
C71 C -0.0475(4) 0.97935(18) 0.61464(11) 0.0282(4) Uani 1 1 d . . . . .
C72 C 0.1021(4) 1.05026(18) 0.57021(12) 0.0294(4) Uani 1 1 d . . . . .
H72 H 0.065(5) 1.136(3) 0.5649(17) 0.038(7) Uiso 1 1 d . . . . .
C73 C 0.2827(4) 0.99839(17) 0.53805(11) 0.0264(4) Uani 1 1 d . . . . .
H73 H 0.386(4) 1.048(2) 0.5077(15) 0.028(6) Uiso 1 1 d . . . . .

loop_
_atom_site_aniso_label
_atom_site_aniso_U_11
_atom_site_aniso_U_22
_atom_site_aniso_U_33
_atom_site_aniso_U_23
_atom_site_aniso_U_13
_atom_site_aniso_U_12
C1 0.0297(12) 0.0314(10) 0.0225(9) -0.0024(8) -0.0035(8) -0.0013(8)
O1 0.0410(10) 0.0304(8) 0.0371(8) -0.0079(6) -0.0161(7) 0.0035(6)
C2 0.0269(12) 0.0278(9) 0.0248(10) -0.0034(8) -0.0009(7) -0.0059(8)
C3 0.0301(12) 0.0261(10) 0.0238(9) 0.0016(7) 0.0005(7) -0.0061(8)
C4 0.0424(14) 0.0275(10) 0.0289(10) -0.0012(8) -0.0015(9) -0.0064(8)
C5 0.0498(15) 0.0250(10) 0.0336(11) 0.0007(8) 0.0035(10) -0.0009(9)
C6 0.0351(14) 0.0295(10) 0.0379(12) 0.0069(8) 0.0021(9) -0.0014(9)
C7 0.0345(14) 0.0300(10) 0.0350(11) 0.0059(9) -0.0059(9) -0.0067(9)
C8 0.0332(12) 0.0272(10) 0.0280(10) 0.0003(8) -0.0021(8) -0.0054(8)
C9 0.0426(14) 0.0313(10) 0.0183(9) -0.0072(8) -0.0049(8) -0.0043(9)
C10 0.0482(16) 0.0511(15) 0.0276(11) -0.0054(10) -0.0046(10) -0.0209(12)
C11 0.087(3) 0.072(2) 0.0332(13) 0.0089(13) -0.0185(14) -0.052(2)
C12 0.118(3) 0.0503(17) 0.0470(16) 0.0171(13) -0.0444(19) -0.0456(19)
C13 0.113(3) 0.0330(13) 0.0485(16) -0.0059(11) -0.0390(18) 0.0044(16)
C14 0.0608(19) 0.0335(12) 0.0311(11) -0.0084(9) -0.0117(11) 0.0045(11)
C15 0.0434(15) 0.0454(14) 0.0258(11) -0.0043(9) 0.0050(9) -0.0069(10)
C16 0.0282(11) 0.0255(9) 0.0232(9) -0.0070(7) -0.0028(7) -0.0036(7)
C17 0.0272(12) 0.0355(11) 0.0250(10) -0.0084(8) -0.0024(8) -0.0010(8)
C18 0.0316(13) 0.0306(10) 0.0276(10) -0.0060(8) -0.0075(8) 0.0028(8)
C19 0.0326(12) 0.0220(9) 0.0234(9) -0.0065(7) -0.0060(7) -0.0032(7)
C20 0.0251(11) 0.0276(9) 0.0254(9) -0.0044(7) -0.0006(8) -0.0027(7)
C21 0.0248(12) 0.0292(10) 0.0264(10) -0.0037(8) -0.0044(8) -0.0022(8)
C22 0.0315(12) 0.0272(10) 0.0265(10) -0.0028(8) -0.0068(8) -0.0049(8)
N22 0.0317(10) 0.0213(8) 0.0242(8) -0.0014(6) -0.0076(7) 0.0004(7)
C23 0.0280(11) 0.0202(9) 0.0188(8) 0.0003(7) 0.0002(7) -0.0009(7)
O23 0.0295(8) 0.0219(6) 0.0288(7) -0.0010(5) -0.0064(6) 0.0022(5)
C24 0.0267(11) 0.0224(9) 0.0199(9) -0.0004(7) 0.0001(7) -0.0021(7)
C25 0.0249(11) 0.0210(9) 0.0203(9) -0.0001(7) 0.0021(7) -0.0013(7)
O25 0.0288(9) 0.0191(6) 0.0323(7) -0.0018(5) -0.0054(6) 0.0005(5)
C26 0.0253(11) 0.0254(9) 0.0207(9) -0.0018(7) 0.0031(7) -0.0024(7)
C27 0.0259(12) 0.0257(10) 0.0292(10) -0.0038(7) 0.0002(8) -0.0020(8)
C28 0.0320(13) 0.0309(10) 0.0289(10) -0.0067(8) -0.0012(8) -0.0076(8)
C29 0.0245(12) 0.0391(11) 0.0269(10) -0.0050(8) -0.0024(8) -0.0044(8)
C30 0.0298(12) 0.0312(10) 0.0246(10) -0.0004(8) -0.0014(8) 0.0005(8)
C31 0.0254(11) 0.0274(9) 0.0189(9) -0.0009(7) 0.0017(7) -0.0015(7)
C32 0.0315(12) 0.0236(9) 0.0263(10) 0.0005(7) -0.0034(8) 0.0036(8)
C33 0.0320(12) 0.0191(9) 0.0252(9) -0.0014(7) -0.0026(8) -0.0011(8)
C41 0.0247(11) 0.0300(10) 0.0211(9) -0.0025(7) -0.0039(7) -0.0001(7)
O41 0.0292(8) 0.0289(7) 0.0251(7) -0.0027(5) -0.0081(5) -0.0004(6)
C42 0.0243(12) 0.0258(9) 0.0239(9) -0.0015(7) -0.0023(7) 0.0028(7)
C43 0.0260(11) 0.0244(9) 0.0246(9) -0.0083(7) -0.0020(7) 0.0034(7)
C44 0.0329(13) 0.0255(10) 0.0285(10) -0.0052(8) -0.0018(8) 0.0024(8)
C45 0.0349(13) 0.0258(10) 0.0362(11) -0.0083(9) 0.0025(9) -0.0006(8)
C46 0.0274(12) 0.0315(10) 0.0389(11) -0.0156(9) -0.0005(8) 0.0007(8)
C47 0.0270(12) 0.0302(10) 0.0303(11) -0.0122(8) -0.0045(8) 0.0046(8)
C48 0.0245(11) 0.0260(9) 0.0256(9) -0.0080(7) -0.0001(7) 0.0046(7)
C49 0.0286(11) 0.0263(9) 0.0197(9) 0.0013(7) -0.0037(7) 0.0008(7)
C50 0.0301(12) 0.0296(10) 0.0286(10) -0.0023(8) -0.0028(8) 0.0027(9)
C51 0.0396(15) 0.0359(11) 0.0314(11) -0.0044(9) -0.0027(9) 0.0108(9)
C52 0.0567(17) 0.0287(11) 0.0360(12) -0.0069(9) -0.0118(11) 0.0101(10)
C53 0.0515(16) 0.0286(11) 0.0366(12) -0.0005(9) -0.0141(10) -0.0061(10)
C54 0.0342(13) 0.0314(10) 0.0294(11) 0.0018(8) -0.0074(8) -0.0023(8)
C55 0.0296(13) 0.0416(12) 0.0253(10) -0.0010(9) 0.0005(8) 0.0016(9)
C56 0.0239(11) 0.0211(9) 0.0243(9) 0.0002(7) -0.0049(7) 0.0016(7)
C57 0.0226(11) 0.0278(9) 0.0252(9) -0.0022(7) -0.0052(7) -0.0018(7)
C58 0.0235(11) 0.0290(10) 0.0270(10) -0.0028(8) -0.0035(8) -0.0007(7)
C59 0.0268(11) 0.0209(9) 0.0261(9) 0.0002(7) -0.0069(7) -0.0003(7)
C60 0.0237(12) 0.0248(9) 0.0300(10) -0.0011(7) -0.0068(8) -0.0030(7)
C61 0.0241(11) 0.0264(9) 0.0261(10) 0.0007(7) -0.0011(8) -0.0008(7)
C62 0.0275(12) 0.0267(10) 0.0294(10) -0.0040(8) -0.0070(8) -0.0002(8)
N62 0.0297(10) 0.0209(8) 0.0280(9) -0.0040(6) -0.0051(7) 0.0002(7)
C63 0.0309(12) 0.0213(9) 0.0231(9) -0.0047(7) -0.0097(8) 0.0001(7)
O63 0.0368(9) 0.0206(6) 0.0296(7) -0.0031(5) -0.0058(6) 0.0024(5)
C64 0.0290(11) 0.0215(9) 0.0240(9) -0.0043(7) -0.0081(7) -0.0007(7)
C65 0.0312(12) 0.0227(9) 0.0232(9) -0.0045(7) -0.0092(8) -0.0016(8)
O65 0.0393(10) 0.0205(7) 0.0354(8) -0.0011(6) -0.0028(7) -0.0022(6)
C66 0.0309(12) 0.0309(10) 0.0214(9) -0.0044(7) -0.0097(7) -0.0025(8)
C67 0.0352(13) 0.0358(11) 0.0281(10) -0.0024(8) -0.0062(8) -0.0046(9)
C68 0.0342(14) 0.0484(13) 0.0313(11) -0.0036(10) -0.0021(9) -0.0058(10)
C69 0.0327(14) 0.0491(13) 0.0305(11) -0.0059(9) -0.0055(9) 0.0046(10)
C70 0.0363(14) 0.0366(11) 0.0282(10) -0.0085(8) -0.0095(8) 0.0056(9)
C71 0.0338(13) 0.0302(10) 0.0222(9) -0.0061(8) -0.0109(8) 0.0024(8)
C72 0.0366(13) 0.0231(10) 0.0292(10) -0.0022(7) -0.0095(8) 0.0037(8)
C73 0.0322(12) 0.0219(9) 0.0255(9) -0.0016(7) -0.0056(8) -0.0010(8)

loop_
_atom_type_symbol
_atom_type_description
_atom_type_scat_dispersion_real
_atom_type_scat_dispersion_imag
_atom_type_scat_source
C C 0.0181 0.0091 'International Tables Vol C Tables 4.2.6.8 and 6.1.1.4'
H H 0.0000 0.0000 'International Tables Vol C Tables 4.2.6.8 and 6.1.1.4'
N N 0.0311 0.0180 'International Tables Vol C Tables 4.2.6.8 and 6.1.1.4'
O O 0.0492 0.0322 'International Tables Vol C Tables 4.2.6.8 and 6.1.1.4'

loop_
_geom_angle_atom_site_label_1
_geom_angle_atom_site_label_2
_geom_angle_atom_site_label_3
_geom_angle
_geom_angle_site_symmetry_1
_geom_angle_site_symmetry_3
_geom_angle_publ_flag
O1 C1 C9 106.48(17) . . ?
O1 C1 C15 106.49(18) . . ?
C9 C1 C15 113.79(19) . . ?
O1 C1 C2 106.00(16) . . ?
C9 C1 C2 113.26(16) . . ?
C15 C1 C2 110.21(18) . . ?
C8 O1 C1 108.90(16) . . ?
C3 C2 C16 114.95(17) . . ?
C3 C2 C1 101.12(16) . . ?
C16 C2 C1 114.90(16) . . ?
C3 C2 H2 110.9(15) . . ?
C16 C2 H2 108.5(15) . . ?
C1 C2 H2 106.1(15) . . ?
C8 C3 C4 119.3(2) . . ?
C8 C3 C2 109.76(18) . . ?
C4 C3 C2 131.0(2) . . ?
C3 C4 C5 118.8(2) . . ?
C3 C4 H4 120.2(16) . . ?
C5 C4 H4 120.9(16) . . ?
C6 C5 C4 120.8(2) . . ?
C6 C5 H5 118(2) . . ?
C4 C5 H5 121(2) . . ?
C5 C6 C7 120.9(2) . . ?
C5 C6 H6 119.1(17) . . ?
C7 C6 H6 119.9(17) . . ?
C8 C7 C6 117.3(2) . . ?
C8 C7 H7 121.7(18) . . ?
C6 C7 H7 120.9(18) . . ?
O1 C8 C7 123.4(2) . . ?
O1 C8 C3 113.66(19) . . ?
C7 C8 C3 122.9(2) . . ?
C10 C9 C14 118.5(2) . . ?
C10 C9 C1 120.2(2) . . ?
C14 C9 C1 121.1(2) . . ?
C11 C10 C9 120.7(3) . . ?
C11 C10 H10 123(2) . . ?
C9 C10 H10 116(2) . . ?
C12 C11 C10 120.9(3) . . ?
C12 C11 H11 121(3) . . ?
C10 C11 H11 118(3) . . ?
C11 C12 C13 119.4(3) . . ?
C11 C12 H12 122(2) . . ?
C13 C12 H12 118(2) . . ?
C12 C13 C14 120.4(3) . . ?
C12 C13 H13 124(2) . . ?
C14 C13 H13 116(2) . . ?
C9 C14 C13 120.0(3) . . ?
C9 C14 H14 117.5(17) . . ?
C13 C14 H14 122.4(17) . . ?
C1 C15 H15A 108.4(19) . . ?
C1 C15 H15B 108.7(19) . . ?
H15A C15 H15B 110(3) . . ?
C1 C15 H15C 111.2(19) . . ?
H15A C15 H15C 107(3) . . ?
H15B C15 H15C 111(3) . . ?
C21 C16 C17 117.61(19) . . ?
C21 C16 C2 122.64(19) . . ?
C17 C16 C2 119.66(18) . . ?
C18 C17 C16 121.3(2) . . ?
C18 C17 H17 119.4(16) . . ?
C16 C17 H17 119.3(16) . . ?
C17 C18 C19 120.6(2) . . ?
C17 C18 H18 121.8(16) . . ?
C19 C18 H18 117.5(16) . . ?
C18 C19 C20 118.16(18) . . ?
C18 C19 C22 122.63(19) . . ?
C20 C19 C22 119.18(19) . . ?
C21 C20 C19 121.03(19) . . ?
C21 C20 H20 121.5(17) . . ?
C19 C20 H20 117.4(17) . . ?
C20 C21 C16 121.2(2) . . ?
C20 C21 H21 121.0(16) . . ?
C16 C21 H21 117.8(16) . . ?
N22 C22 C19 114.48(18) . . ?
N22 C22 H22A 107.4(16) . . ?
C19 C22 H22A 109.7(16) . . ?
N22 C22 H22B 109.6(15) . . ?
C19 C22 H22B 107.5(14) . . ?
H22A C22 H22B 108(2) . . ?
C23 N22 C22 120.43(17) . . ?
C23 N22 H22 121.8(19) . . ?
C22 N22 H22 117.6(19) . . ?
O23 C23 N22 119.40(19) . . ?
O23 C23 C24 120.42(17) . . ?
N22 C23 C24 120.17(17) . . ?
C25 C24 C33 118.97(18) . . ?
C25 C24 C23 118.30(17) . . ?
C33 C24 C23 122.72(17) . . ?
O25 C25 C24 121.24(18) . . ?
O25 C25 C26 118.08(16) . . ?
C24 C25 C26 120.68(17) . . ?
C25 O25 H25A 103.4(19) . . ?
C27 C26 C31 119.2(2) . . ?
C27 C26 C25 122.07(18) . . ?
C31 C26 C25 118.76(17) . . ?
C28 C27 C26 120.5(2) . . ?
C28 C27 H27 122.9(19) . . ?
C26 C27 H27 116.6(19) . . ?
C27 C28 C29 120.5(2) . . ?
C27 C28 H28 119.6(18) . . ?
C29 C28 H28 119.9(18) . . ?
C30 C29 C28 120.1(2) . . ?
C30 C29 H29 118.6(14) . . ?
C28 C29 H29 121.3(14) . . ?
C29 C30 C31 120.9(2) . . ?
C29 C30 H30 117.9(15) . . ?
C31 C30 H30 121.2(15) . . ?
C30 C31 C26 118.82(18) . . ?
C30 C31 C32 121.56(19) . . ?
C26 C31 C32 119.62(19) . . ?
C33 C32 C31 120.46(19) . . ?
C33 C32 H32 119.3(17) . . ?
C31 C32 H32 120.2(17) . . ?
C32 C33 C24 121.40(18) . . ?
C32 C33 H33 120.9(17) . . ?
C24 C33 H33 117.7(17) . . ?
O41 C41 C49 108.11(16) . . ?
O41 C41 C55 105.57(16) . . ?
C49 C41 C55 113.42(18) . . ?
O41 C41 C42 105.04(15) . . ?
C49 C41 C42 112.19(15) . . ?
C55 C41 C42 111.86(17) . . ?
C48 O41 C41 109.26(15) . . ?
C43 C42 C56 116.36(16) . . ?
C43 C42 C41 102.16(16) . . ?
C56 C42 C41 114.95(15) . . ?
C43 C42 H42 109.7(14) . . ?
C56 C42 H42 108.4(14) . . ?
C41 C42 H42 104.6(14) . . ?
C48 C43 C44 119.2(2) . . ?
C48 C43 C42 109.03(18) . . ?
C44 C43 C42 131.78(19) . . ?
C43 C44 C45 119.1(2) . . ?
C43 C44 H44 119.7(15) . . ?
C45 C44 H44 121.2(15) . . ?
C46 C45 C44 120.5(2) . . ?
C46 C45 H45 120.7(17) . . ?
C44 C45 H45 118.7(17) . . ?
C45 C46 C47 121.0(2) . . ?
C45 C46 H46 120.2(17) . . ?
C47 C46 H46 118.8(17) . . ?
C48 C47 C46 117.4(2) . . ?
C48 C47 H47 121.2(17) . . ?
C46 C47 H47 121.4(17) . . ?
O41 C48 C43 113.76(18) . . ?
O41 C48 C47 123.56(18) . . ?
C43 C48 C47 122.7(2) . . ?
C50 C49 C54 118.43(19) . . ?
C50 C49 C41 120.34(18) . . ?
C54 C49 C41 121.03(19) . . ?
C51 C50 C49 121.0(2) . . ?
C51 C50 H50 118.9(15) . . ?
C49 C50 H50 120.1(15) . . ?
C52 C51 C50 120.0(2) . . ?
C52 C51 H51 122.6(17) . . ?
C50 C51 H51 117.4(17) . . ?
C53 C52 C51 119.6(2) . . ?
C53 C52 H52 119(2) . . ?
C51 C52 H52 122(2) . . ?
C52 C53 C54 120.5(2) . . ?
C52 C53 H53 120.8(18) . . ?
C54 C53 H53 118.6(19) . . ?
C53 C54 C49 120.5(2) . . ?
C53 C54 H54 120.6(16) . . ?
C49 C54 H54 118.8(16) . . ?
C41 C55 H55A 105.0(16) . . ?
C41 C55 H55B 110.0(18) . . ?
H55A C55 H55B 107(2) . . ?
C41 C55 H55C 109.3(16) . . ?
H55A C55 H55C 115(2) . . ?
H55B C55 H55C 110(2) . . ?
C57 C56 C61 117.88(18) . . ?
C57 C56 C42 121.88(18) . . ?
C61 C56 C42 120.20(18) . . ?
C58 C57 C56 121.20(19) . . ?
C58 C57 H57 120.3(17) . . ?
C56 C57 H57 118.5(17) . . ?
C57 C58 C59 120.99(19) . . ?
C57 C58 H58 120.3(17) . . ?
C59 C58 H58 118.6(16) . . ?
C58 C59 C60 118.04(18) . . ?
C58 C59 C62 122.12(19) . . ?
C60 C59 C62 119.78(18) . . ?
C61 C60 C59 120.77(19) . . ?
C61 C60 H60 121.0(16) . . ?
C59 C60 H60 118.3(16) . . ?
C60 C61 C56 121.10(19) . . ?
C60 C61 H61 120.6(17) . . ?
C56 C61 H61 118.3(17) . . ?
N62 C62 C59 114.03(17) . . ?
N62 C62 H62A 106.5(15) . . ?
C59 C62 H62A 110.0(15) . . ?
N62 C62 H62B 107.2(15) . . ?
C59 C62 H62B 110.5(15) . . ?
H62A C62 H62B 108(2) . . ?
C63 N62 C62 122.49(17) . . ?
C63 N62 H62 117.5(17) . . ?
C62 N62 H62 119.8(17) . . ?
O63 C63 N62 120.22(19) . . ?
O63 C63 C64 121.32(18) . . ?
N62 C63 C64 118.45(17) . . ?
C65 C64 C73 118.49(19) . . ?
C65 C64 C63 119.36(17) . . ?
C73 C64 C63 122.15(18) . . ?
O65 C65 C64 122.35(19) . . ?
O65 C65 C66 116.63(18) . . ?
C64 C65 C66 121.02(18) . . ?
C65 O65 H65A 101.8(19) . . ?
C67 C66 C71 119.3(2) . . ?
C67 C66 C65 122.0(2) . . ?
C71 C66 C65 118.65(19) . . ?
C68 C67 C66 120.1(2) . . ?
C68 C67 H67 121.5(17) . . ?
C66 C67 H67 118.4(17) . . ?
C67 C68 C69 120.8(2) . . ?
C67 C68 H68 119.3(19) . . ?
C69 C68 H68 119.8(19) . . ?
C70 C69 C68 120.4(2) . . ?
C70 C69 H69 124.5(18) . . ?
C68 C69 H69 115.0(18) . . ?
C69 C70 C71 120.7(2) . . ?
C69 C70 H70 120.4(16) . . ?
C71 C70 H70 118.9(16) . . ?
C70 C71 C72 121.8(2) . . ?
C70 C71 C66 118.7(2) . . ?
C72 C71 C66 119.5(2) . . ?
C73 C72 C71 120.39(19) . . ?
C73 C72 H72 124.1(18) . . ?
C71 C72 H72 115.6(18) . . ?
C72 C73 C64 121.9(2) . . ?
C72 C73 H73 120.2(15) . . ?
C64 C73 H73 117.9(15) . . ?

loop_
_geom_bond_atom_site_label_1
_geom_bond_atom_site_label_2
_geom_bond_distance
_geom_bond_site_symmetry_2
_geom_bond_publ_flag
C1 O1 1.464(3) . ?
C1 C9 1.513(3) . ?
C1 C15 1.521(3) . ?
C1 C2 1.600(3) . ?
O1 C8 1.366(3) . ?
C2 C3 1.508(3) . ?
C2 C16 1.516(3) . ?
C2 H2 1.00(3) . ?
C3 C8 1.384(3) . ?
C3 C4 1.390(3) . ?
C4 C5 1.393(3) . ?
C4 H4 1.02(3) . ?
C5 C6 1.389(4) . ?
C5 H5 0.97(4) . ?
C6 C7 1.390(3) . ?
C6 H6 1.00(3) . ?
C7 C8 1.383(3) . ?
C7 H7 0.99(3) . ?
C9 C10 1.388(4) . ?
C9 C14 1.397(3) . ?
C10 C11 1.385(4) . ?
C10 H10 1.00(4) . ?
C11 C12 1.367(6) . ?
C11 H11 1.04(5) . ?
C12 C13 1.384(6) . ?
C12 H12 0.98(4) . ?
C13 C14 1.398(4) . ?
C13 H13 1.01(4) . ?
C14 H14 0.98(3) . ?
C15 H15A 0.99(3) . ?
C15 H15B 1.02(4) . ?
C15 H15C 1.00(3) . ?
C16 C21 1.391(3) . ?
C16 C17 1.396(3) . ?
C17 C18 1.389(3) . ?
C17 H17 1.03(3) . ?
C18 C19 1.389(3) . ?
C18 H18 1.02(3) . ?
C19 C20 1.395(3) . ?
C19 C22 1.512(3) . ?
C20 C21 1.383(3) . ?
C20 H20 0.97(3) . ?
C21 H21 0.95(3) . ?
C22 N22 1.459(3) . ?
C22 H22A 1.02(3) . ?
C22 H22B 0.99(3) . ?
N22 C23 1.338(3) . ?
N22 H22 0.90(3) . ?
C23 O23 1.257(2) . ?
C23 C24 1.475(3) . ?
C24 C25 1.396(3) . ?
C24 C33 1.425(3) . ?
C25 O25 1.351(2) . ?
C25 C26 1.425(3) . ?
O25 H25A 0.97(4) . ?
C26 C27 1.419(3) . ?
C26 C31 1.421(3) . ?
C27 C28 1.367(3) . ?
C27 H27 0.95(3) . ?
C28 C29 1.412(3) . ?
C28 H28 0.95(3) . ?
C29 C30 1.371(3) . ?
C29 H29 0.97(3) . ?
C30 C31 1.413(3) . ?
C30 H30 1.01(3) . ?
C31 C32 1.422(3) . ?
C32 C33 1.358(3) . ?
C32 H32 0.97(3) . ?
C33 H33 0.96(3) . ?
C41 O41 1.471(2) . ?
C41 C49 1.513(3) . ?
C41 C55 1.515(3) . ?
C41 C42 1.595(3) . ?
O41 C48 1.363(3) . ?
C42 C43 1.501(3) . ?
C42 C56 1.519(3) . ?
C42 H42 1.03(3) . ?
C43 C48 1.386(3) . ?
C43 C44 1.392(3) . ?
C44 C45 1.394(3) . ?
C44 H44 1.01(3) . ?
C45 C46 1.390(3) . ?
C45 H45 0.95(3) . ?
C46 C47 1.390(3) . ?
C46 H46 1.02(3) . ?
C47 C48 1.388(3) . ?
C47 H47 0.97(3) . ?
C49 C50 1.390(3) . ?
C49 C54 1.393(3) . ?
C50 C51 1.386(3) . ?
C50 H50 0.98(3) . ?
C51 C52 1.382(4) . ?
C51 H51 0.96(3) . ?
C52 C53 1.381(4) . ?
C52 H52 0.96(4) . ?
C53 C54 1.384(3) . ?
C53 H53 1.03(3) . ?
C54 H54 1.02(3) . ?
C55 H55A 0.96(3) . ?
C55 H55B 1.03(3) . ?
C55 H55C 0.99(3) . ?
C56 C57 1.390(3) . ?
C56 C61 1.393(3) . ?
C57 C58 1.388(3) . ?
C57 H57 0.98(3) . ?
C58 C59 1.390(3) . ?
C58 H58 0.97(3) . ?
C59 C60 1.396(3) . ?
C59 C62 1.517(3) . ?
C60 C61 1.390(3) . ?
C60 H60 0.99(3) . ?
C61 H61 0.99(3) . ?
C62 N62 1.459(3) . ?
C62 H62A 0.91(3) . ?
C62 H62B 1.00(3) . ?
N62 C63 1.341(3) . ?
N62 H62 0.88(3) . ?
C63 O63 1.260(2) . ?
C63 C64 1.476(3) . ?
C64 C65 1.391(3) . ?
C64 C73 1.428(3) . ?
C65 O65 1.350(2) . ?
C65 C66 1.427(3) . ?
O65 H65A 0.93(3) . ?
C66 C67 1.416(3) . ?
C66 C71 1.426(3) . ?
C67 C68 1.368(4) . ?
C67 H67 0.99(3) . ?
C68 C69 1.408(4) . ?
C68 H68 0.95(3) . ?
C69 C70 1.366(4) . ?
C69 H69 1.00(3) . ?
C70 C71 1.417(3) . ?
C70 H70 0.99(3) . ?
C71 C72 1.419(3) . ?
C72 C73 1.356(3) . ?
C72 H72 0.97(3) . ?
C73 H73 0.98(3) . ?

loop_
_geom_hbond_atom_site_label_D
_geom_hbond_atom_site_label_H
_geom_hbond_atom_site_label_A
_geom_hbond_distance_DH
_geom_hbond_distance_HA
_geom_hbond_distance_DA
_geom_hbond_angle_DHA
_geom_hbond_site_symmetry_A
_geom_hbond_publ_flag
C22 H22A O65 1.02(3) 2.39(3) 3.281(3) 145(2) 1_655 yes
N22 H22 O63 0.90(3) 2.08(3) 2.939(2) 158(3) . yes
O25 H25A O23 0.97(4) 1.55(3) 2.4680(19) 155(3) . yes
N62 H62 O25 0.88(3) 2.25(3) 3.104(2) 164(2) 1_565 yes
O65 H65A O63 0.93(3) 1.67(3) 2.547(2) 157(3) . yes

loop_
_geom_torsion_atom_site_label_1
_geom_torsion_atom_site_label_2
_geom_torsion_atom_site_label_3
_geom_torsion_atom_site_label_4
_geom_torsion
_geom_torsion_site_symmetry_1
_geom_torsion_site_symmetry_2
_geom_torsion_site_symmetry_3
_geom_torsion_site_symmetry_4
_geom_torsion_publ_flag
C9 C1 O1 C8 -128.27(17) . . . . ?
C15 C1 O1 C8 110.0(2) . . . . ?
C2 C1 O1 C8 -7.4(2) . . . . ?
O1 C1 C2 C3 6.89(19) . . . . ?
C9 C1 C2 C3 123.28(19) . . . . ?
C15 C1 C2 C3 -108.0(2) . . . . ?
O1 C1 C2 C16 -117.53(19) . . . . ?
C9 C1 C2 C16 -1.1(3) . . . . ?
C15 C1 C2 C16 127.6(2) . . . . ?
C16 C2 C3 C8 120.11(19) . . . . ?
C1 C2 C3 C8 -4.3(2) . . . . ?
C16 C2 C3 C4 -58.2(3) . . . . ?
C1 C2 C3 C4 177.4(2) . . . . ?
C8 C3 C4 C5 0.0(3) . . . . ?
C2 C3 C4 C5 178.2(2) . . . . ?
C3 C4 C5 C6 0.6(3) . . . . ?
C4 C5 C6 C7 -0.5(3) . . . . ?
C5 C6 C7 C8 -0.2(3) . . . . ?
C1 O1 C8 C7 -175.8(2) . . . . ?
C1 O1 C8 C3 5.0(2) . . . . ?
C6 C7 C8 O1 -178.3(2) . . . . ?
C6 C7 C8 C3 0.8(3) . . . . ?
C4 C3 C8 O1 178.49(19) . . . . ?
C2 C3 C8 O1 -0.1(2) . . . . ?
C4 C3 C8 C7 -0.7(3) . . . . ?
C2 C3 C8 C7 -179.31(19) . . . . ?
O1 C1 C9 C10 36.3(2) . . . . ?
C15 C1 C9 C10 153.3(2) . . . . ?
C2 C1 C9 C10 -79.8(2) . . . . ?
O1 C1 C9 C14 -149.40(19) . . . . ?
C15 C1 C9 C14 -32.4(3) . . . . ?
C2 C1 C9 C14 94.5(2) . . . . ?
C14 C9 C10 C11 -1.7(3) . . . . ?
C1 C9 C10 C11 172.7(2) . . . . ?
C9 C10 C11 C12 0.0(4) . . . . ?
C10 C11 C12 C13 1.9(4) . . . . ?
C11 C12 C13 C14 -2.2(4) . . . . ?
C10 C9 C14 C13 1.5(3) . . . . ?
C1 C9 C14 C13 -173.0(2) . . . . ?
C12 C13 C14 C9 0.5(4) . . . . ?
C3 C2 C16 C21 -25.8(3) . . . . ?
C1 C2 C16 C21 91.0(2) . . . . ?
C3 C2 C16 C17 157.83(18) . . . . ?
C1 C2 C16 C17 -85.4(2) . . . . ?
C21 C16 C17 C18 -1.7(3) . . . . ?
C2 C16 C17 C18 174.80(18) . . . . ?
C16 C17 C18 C19 0.5(3) . . . . ?
C17 C18 C19 C20 1.1(3) . . . . ?
C17 C18 C19 C22 -176.86(19) . . . . ?
C18 C19 C20 C21 -1.4(3) . . . . ?
C22 C19 C20 C21 176.62(18) . . . . ?
C19 C20 C21 C16 0.1(3) . . . . ?
C17 C16 C21 C20 1.4(3) . . . . ?
C2 C16 C21 C20 -175.00(19) . . . . ?
C18 C19 C22 N22 -38.0(3) . . . . ?
C20 C19 C22 N22 144.08(18) . . . . ?
C19 C22 N22 C23 -70.0(2) . . . . ?
C22 N22 C23 O23 1.1(3) . . . . ?
C22 N22 C23 C24 -179.89(17) . . . . ?
O23 C23 C24 C25 4.5(3) . . . . ?
N22 C23 C24 C25 -174.53(17) . . . . ?
O23 C23 C24 C33 -175.43(17) . . . . ?
N22 C23 C24 C33 5.5(3) . . . . ?
C33 C24 C25 O25 177.12(17) . . . . ?
C23 C24 C25 O25 -2.8(3) . . . . ?
C33 C24 C25 C26 -3.4(3) . . . . ?
C23 C24 C25 C26 176.68(16) . . . . ?
O25 C25 C26 C27 3.0(3) . . . . ?
C24 C25 C26 C27 -176.50(18) . . . . ?
O25 C25 C26 C31 -177.87(16) . . . . ?
C24 C25 C26 C31 2.6(3) . . . . ?
C31 C26 C27 C28 -1.1(3) . . . . ?
C25 C26 C27 C28 178.08(18) . . . . ?
C26 C27 C28 C29 1.3(3) . . . . ?
C27 C28 C29 C30 -0.2(3) . . . . ?
C28 C29 C30 C31 -1.3(3) . . . . ?
C29 C30 C31 C26 1.5(3) . . . . ?
C29 C30 C31 C32 -178.1(2) . . . . ?
C27 C26 C31 C30 -0.4(3) . . . . ?
C25 C26 C31 C30 -179.53(17) . . . . ?
C27 C26 C31 C32 179.29(18) . . . . ?
C25 C26 C31 C32 0.1(3) . . . . ?
C30 C31 C32 C33 177.52(19) . . . . ?
C26 C31 C32 C33 -2.1(3) . . . . ?
C31 C32 C33 C24 1.4(3) . . . . ?
C25 C24 C33 C32 1.4(3) . . . . ?
C23 C24 C33 C32 -178.69(18) . . . . ?
C49 C41 O41 C48 -114.88(17) . . . . ?
C55 C41 O41 C48 123.44(17) . . . . ?
C42 C41 O41 C48 5.1(2) . . . . ?
O41 C41 C42 C43 -7.96(19) . . . . ?
C49 C41 C42 C43 109.24(18) . . . . ?
C55 C41 C42 C43 -122.00(18) . . . . ?
O41 C41 C42 C56 -134.91(17) . . . . ?
C49 C41 C42 C56 -17.7(2) . . . . ?
C55 C41 C42 C56 111.1(2) . . . . ?
C56 C42 C43 C48 134.39(18) . . . . ?
C41 C42 C43 C48 8.3(2) . . . . ?
C56 C42 C43 C44 -47.6(3) . . . . ?
C41 C42 C43 C44 -173.7(2) . . . . ?
C48 C43 C44 C45 2.2(3) . . . . ?
C42 C43 C44 C45 -175.6(2) . . . . ?
C43 C44 C45 C46 1.1(3) . . . . ?
C44 C45 C46 C47 -2.4(3) . . . . ?
C45 C46 C47 C48 0.4(3) . . . . ?
C41 O41 C48 C43 0.3(2) . . . . ?
C41 O41 C48 C47 -179.53(18) . . . . ?
C44 C43 C48 O41 175.79(16) . . . . ?
C42 C43 C48 O41 -5.9(2) . . . . ?
C44 C43 C48 C47 -4.4(3) . . . . ?
C42 C43 C48 C47 173.85(18) . . . . ?
C46 C47 C48 O41 -177.16(18) . . . . ?
C46 C47 C48 C43 3.1(3) . . . . ?
O41 C41 C49 C50 38.8(2) . . . . ?
C55 C41 C49 C50 155.53(18) . . . . ?
C42 C41 C49 C50 -76.5(2) . . . . ?
O41 C41 C49 C54 -146.45(17) . . . . ?
C55 C41 C49 C54 -29.7(3) . . . . ?
C42 C41 C49 C54 98.2(2) . . . . ?
C54 C49 C50 C51 -1.9(3) . . . . ?
C41 C49 C50 C51 172.93(19) . . . . ?
C49 C50 C51 C52 0.8(3) . . . . ?
C50 C51 C52 C53 1.1(3) . . . . ?
C51 C52 C53 C54 -1.9(3) . . . . ?
C52 C53 C54 C49 0.8(3) . . . . ?
C50 C49 C54 C53 1.1(3) . . . . ?
C41 C49 C54 C53 -173.69(19) . . . . ?
C43 C42 C56 C57 -26.4(3) . . . . ?
C41 C42 C56 C57 92.9(2) . . . . ?
C43 C42 C56 C61 155.81(18) . . . . ?
C41 C42 C56 C61 -84.9(2) . . . . ?
C61 C56 C57 C58 0.8(3) . . . . ?
C42 C56 C57 C58 -176.97(18) . . . . ?
C56 C57 C58 C59 -0.2(3) . . . . ?
C57 C58 C59 C60 0.0(3) . . . . ?
C57 C58 C59 C62 -177.09(18) . . . . ?
C58 C59 C60 C61 -0.6(3) . . . . ?
C62 C59 C60 C61 176.55(18) . . . . ?
C59 C60 C61 C56 1.4(3) . . . . ?
C57 C56 C61 C60 -1.4(3) . . . . ?
C42 C56 C61 C60 176.41(17) . . . . ?
C58 C59 C62 N62 -22.5(3) . . . . ?
C60 C59 C62 N62 160.41(17) . . . . ?
C59 C62 N62 C63 88.3(2) . . . . ?
C62 N62 C63 O63 -2.5(3) . . . . ?
C62 N62 C63 C64 178.36(16) . . . . ?
O63 C63 C64 C65 -0.8(3) . . . . ?
N62 C63 C64 C65 178.27(17) . . . . ?
O63 C63 C64 C73 179.54(18) . . . . ?
N62 C63 C64 C73 -1.4(3) . . . . ?
C73 C64 C65 O65 -177.78(18) . . . . ?
C63 C64 C65 O65 2.6(3) . . . . ?
C73 C64 C65 C66 1.9(3) . . . . ?
C63 C64 C65 C66 -177.75(16) . . . . ?
O65 C65 C66 C67 -4.0(3) . . . . ?
C64 C65 C66 C67 176.28(18) . . . . ?
O65 C65 C66 C71 177.29(17) . . . . ?
C64 C65 C66 C71 -2.4(3) . . . . ?
C71 C66 C67 C68 -1.1(3) . . . . ?
C65 C66 C67 C68 -179.78(19) . . . . ?
C66 C67 C68 C69 -0.5(3) . . . . ?
C67 C68 C69 C70 1.2(4) . . . . ?
C68 C69 C70 C71 -0.2(4) . . . . ?
C69 C70 C71 C72 178.3(2) . . . . ?
C69 C70 C71 C66 -1.4(3) . . . . ?
C67 C66 C71 C70 2.1(3) . . . . ?
C65 C66 C71 C70 -179.22(18) . . . . ?
C67 C66 C71 C72 -177.64(19) . . . . ?
C65 C66 C71 C72 1.1(3) . . . . ?
C70 C71 C72 C73 -178.97(19) . . . . ?
C66 C71 C72 C73 0.7(3) . . . . ?
C71 C72 C73 C64 -1.3(3) . . . . ?
C65 C64 C73 C72 -0.1(3) . . . . ?
C63 C64 C73 C72 179.59(18) . . . . ?
